data_2007087
loop_
_publ_author_name
'Blake, Alexander J.'
'Li, Wan-Sheung'
'Lippolis, Vito'
'Schr\"oder, Martin'

_publ_section_title
;
 Bis(acetonitrile-<i>N</i>)(1,4,8,12-tetraazacyclopentadecane)nickel(II)
 Bis(triiodide) and (1,4,8,12-Tetraazacyclopentadecane)palladium(II)
 Bis(triiodide)
;
_journal_issue 3
_journal_name_full 'Acta Crystallographica Section C'
_journal_page_first 299
_journal_page_last 302
_journal_paper_doi 10.1107/S0108270197014200
_journal_volume 54
_journal_year 1998
_chemical_formula_iupac '[Ni (C2 H3 N)2 (C11 H26 N4)] (I3)2'
_chemical_formula_moiety 'C15 H32 N6 Ni 2+, 2I3 -'
_chemical_formula_sum 'C15 H32 I6 N6 Ni'
_chemical_formula_weight 1116.58
_chemical_name_systematic
;
 ?
;
_space_group_IT_number 9
_symmetry_cell_setting monoclinic
_symmetry_space_group_name_Hall 'C -2yc'
_symmetry_space_group_name_H-M 'C 1 c 1'
_audit_creation_method SHELXL-97
_cell_angle_alpha 90.00
_cell_angle_beta 94.05(5)
_cell_angle_gamma 90.00
_cell_formula_units_Z 4
_cell_length_a 16.885(6)
_cell_length_b 18.689(4)
_cell_length_c 9.452(3)
_cell_measurement_reflns_used 18
_cell_measurement_temperature 150
_cell_measurement_theta_max 20.1
_cell_measurement_theta_min 13.5
_cell_volume 2975.3(16)
_computing_cell_refinement STADI4
_computing_data_collection 'STADI4 (Stoe & Cie, 1996a)'
_computing_data_reduction 'X-RED (Stoe & Cie, 1996b)'
_computing_molecular_graphics 'SHELXTL/PC (Sheldrick, 1995)'
_computing_publication_material SHELXL96
_computing_structure_refinement 'SHELXL96 (Sheldrick, 1996)'
_computing_structure_solution 'SHELXS86 (Sheldrick, 1990)'
_diffrn_ambient_temperature 150
_diffrn_measurement_device_type
;
Stoe Stadi-4 four-circle diffractometer with Oxford Cryosystems open-flow
cryostat (Cosier & Glazer, 1986)
;
_diffrn_measurement_method \w/\q
_diffrn_radiation_monochromator graphite
_diffrn_radiation_source 'fine-focus sealed tube'
_diffrn_radiation_type MoK\a
_diffrn_radiation_wavelength 0.71073
_diffrn_reflns_av_R_equivalents 0.0000
_diffrn_reflns_av_sigmaI/netI 0.0151
_diffrn_reflns_limit_h_max 20
_diffrn_reflns_limit_h_min -20
_diffrn_reflns_limit_k_max 22
_diffrn_reflns_limit_k_min 0
_diffrn_reflns_limit_l_max 11
_diffrn_reflns_limit_l_min 0
_diffrn_reflns_number 2631
_diffrn_reflns_theta_full 25.07
_diffrn_reflns_theta_max 25.07
_diffrn_reflns_theta_min 2.64
_diffrn_standards_decay_% 'variation +- 2'
_diffrn_standards_interval_time 60
_diffrn_standards_number 3
_exptl_absorpt_coefficient_mu 6.892
_exptl_absorpt_correction_T_max 0.305
_exptl_absorpt_correction_T_min 0.103
_exptl_absorpt_correction_type '\y scans (North, Phillips & Mathews, 1968)'
_exptl_crystal_colour 'dark red'
_exptl_crystal_density_diffrn 2.493
_exptl_crystal_density_meas ?
_exptl_crystal_density_method 'not measured'
_exptl_crystal_description plate
_exptl_crystal_F_000 2040
_exptl_crystal_size_max 0.58
_exptl_crystal_size_mid 0.33
_exptl_crystal_size_min 0.15
_refine_diff_density_max '1.37 (0.92\%A from I3)'
_refine_diff_density_min '-1.21 (0.94\%A from I1)'
_refine_ls_abs_structure_details 'Flack  (1983)'
_refine_ls_abs_structure_Flack 0.12(12)
_refine_ls_extinction_coef 0.000310(15)
_refine_ls_extinction_method SHELXL
_refine_ls_goodness_of_fit_ref 1.131
_refine_ls_matrix_type full
_refine_ls_number_parameters 266
_refine_ls_number_reflns 2631
_refine_ls_number_restraints 65
_refine_ls_restrained_S_all 1.126
_refine_ls_R_factor_all 0.0429
_refine_ls_R_factor_gt 0.0377
_refine_ls_shift/su_max 0.027
_refine_ls_shift/su_mean 0.004
_refine_ls_structure_factor_coef Fsqd
_refine_ls_weighting_details 'w = 1/[\s^2^(Fo^2^)+(0.042P)^2^+43.4P] where P=(Fo^2^+2Fc^2^)/3'
_refine_ls_weighting_scheme calc
_refine_ls_wR_factor_ref 0.0948
_reflns_number_gt 2413
_reflns_number_total 2631
_reflns_threshold_expression I>2sigma(I)
_cod_data_source_file ha1203.cif
_cod_data_source_block 1
_cod_depositor_comments
;
The following automatic conversions were performed:
'_geom_bond_publ_flag' value 'Yes' changed to 'yes' according to
'/home/saulius/struct/CIF-dictionaries/cif_core.dic' dictionary named
'cif_core.dic' version 2.4.1 from 2010-06-29 (11 times).

Automatic conversion script
Id: cif_fix_enum 1527 2010-12-29 10:47:43Z saulius 

The following automatic conversions were performed:

'_exptl_crystal_density_meas' value 'not measured' was changed to '?'
- the value is perceived as not measured.

Automatic conversion script
Id: cif_fix_values 3008 2015-01-20 13:52:24Z robertas 

The following automatic conversions were performed:

'_refine_ls_weighting_scheme' value 'calc w =
1/[\s^2^(Fo^2^)+(0.042P)^2^+43.4P] where P=(Fo^2^+2Fc^2^)/3' was
changed to 'calc'. New tag '_refine_ls_weighting_details' was
created. The value of the new tag was set to 'w =
1/[\s^2^(Fo^2^)+(0.042P)^2^+43.4P] where P=(Fo^2^+2Fc^2^)/3'.

Automatic conversion script
Id: cif_fix_values 3143 2015-03-26 13:38:13Z robertas 
;
_cod_original_cell_volume 2975.2(13)
_cod_original_sg_symbol_H-M 'C c'
_cod_database_code 2007087

loop_
_symmetry_equiv_pos_as_xyz
'x, y, z'
'x, -y, z+1/2'
'x+1/2, y+1/2, z'
'x+1/2, -y+1/2, z+1/2'

loop_
_atom_site_label
_atom_site_fract_x
_atom_site_fract_y
_atom_site_fract_z
_atom_site_U_iso_or_equiv
_atom_site_adp_type
_atom_site_calc_flag
_atom_site_refinement_flags
_atom_site_occupancy
_atom_site_disorder_assembly
_atom_site_disorder_group
_atom_site_type_symbol
Ni .09570(10) .24837(7) .62888(17) .03100(14) Uani d . 1 . . Ni
N1 .1780(4) .3089(4) .7733(6) .1084(19) Uani d DU 1 . . N
H1 .1597 .3536 .7510 .130 Uiso calc R 1 . . H
C2 .2562(4) .3136(4) .7045(7) .0872(19) Uani d DU 1 . . C
H2A .2903 .2747 .7394 .105 Uiso calc R 1 . . H
H2B .2822 .3582 .7322 .105 Uiso calc R 1 . . H
C3 .2465(4) .3098(4) .5439(7) .082(2) Uani d DU 1 . . C
H3A .2278 .3556 .5067 .099 Uiso calc R 1 . . H
H3B .2977 .3003 .5072 .099 Uiso calc R 1 . . H
N4 .1895(3) .2529(2) .4949(5) .0415(13) Uani d DU 1 . . N
H4 .2163 .2110 .5095 .050 Uiso calc R 1 . . H
C5 .1618(4) .2525(4) .3436(5) .0599(17) Uani d DU 1 . . C
H5A .2077 .2552 .2878 .072 Uiso calc R 1 . . H
H5B .1303 .2952 .3237 .072 Uiso calc R 1 . . H
C6 .1132(3) .1884(3) .2951(7) .0577(17) Uani d DU 1 . . C
H6A .1138 .1837 .1930 .069 Uiso calc R 1 . . H
H6B .1367 .1455 .3381 .069 Uiso calc R 1 . . H
C7 .0301(4) .1950(5) .3341(6) .0682(19) Uani d DU 1 . . C
H7A .0094 .2412 .3027 .082 Uiso calc R 1 . . H
H7B -.0018 .1584 .2847 .082 Uiso calc R 1 . . H
N8 .0224(2) .1881(3) .4846(4) .0300(10) Uani d DU 1 . . N
H8 .0300 .1412 .5072 .036 Uiso calc R 1 . . H
C9 -.0657(3) .2027(4) .4843(6) .0444(15) Uani d DU 1 . . C
H9A -.0752 .2536 .4722 .053 Uiso calc R 1 . . H
H9B -.0932 .1781 .4050 .053 Uiso calc R 1 . . H
C10 -.0982(3) .1783(3) .6201(6) .0448(15) Uani d DU 1 . . C
H10A -.1444 .2074 .6356 .054 Uiso calc R 1 . . H
H10B -.1166 .1295 .6063 .054 Uiso calc R 1 . . H
C11 -.0446(3) .1802(3) .7532(6) .0452(15) Uani d DU 1 . . C
H11A -.0770 .1758 .8336 .054 Uiso calc R 1 . . H
H11B -.0100 .1387 .7540 .054 Uiso calc R 1 . . H
N12 .0043(3) .2438(3) .7726(5) .0455(14) Uani d DU 1 . . N
H12 -.0285 .2812 .7484 .055 Uiso calc R 1 . . H
C13 .0244(5) .2517(3) .9245(7) .0734(19) Uani d DU 1 . . C
H13A .0534 .2101 .9611 .088 Uiso calc R 1 . . H
H13B -.0234 .2566 .9747 .088 Uiso calc R 1 . . H
C14 .0750(4) .3177(4) .9445(11) .093(2) Uani d DU 1 . . C
H14A .0534 .3543 .8801 .112 Uiso calc R 1 . . H
H14B .0707 .3351 1.0403 .112 Uiso calc R 1 . . H
C15 .1604(4) .3085(5) .9212(7) .0947(19) Uani d DU 1 . . C
H15A .1902 .3467 .9700 .114 Uiso calc R 1 . . H
H15B .1785 .2636 .9634 .114 Uiso calc R 1 . . H
N1S .1419(3) .1496(3) .7094(5) .0356(12) Uani d U 1 . . N
C1S .1621(3) .0928(3) .7398(6) .0293(13) Uani d U 1 . . C
C2S .1859(4) .0214(3) .7809(7) .0471(18) Uani d U 1 . . C
H2SA .2419 .0207 .8067 .071 Uiso calc R 1 . . H
H2SB .1741 -.0107 .7030 .071 Uiso calc R 1 . . H
H2SC .1576 .0066 .8606 .071 Uiso calc R 1 . . H
N2S .0498(4) .3443(3) .5535(7) .0507(17) Uani d U 1 . . N
C3S .0297(4) .3990(4) .5273(9) .052(2) Uani d U 1 . . C
C4S .0036(5) .4740(3) .4981(9) .051(2) Uani d U 1 . . C
H4SA .0483 .5056 .5121 .077 Uiso calc R 1 . . H
H4SB -.0360 .4870 .5616 .077 Uiso calc R 1 . . H
H4SC -.0184 .4777 .4019 .077 Uiso calc R 1 . . H
I1 .30623(3) .12478(2) .07031(3) .04709(13) Uani d . 1 . . I
I2 .34647(5) .121012(14) .37497(9) .03410(7) Uani d . 1 . . I
I3 .38586(3) .12373(2) .68078(4) .04873(14) Uani d . 1 . . I
I4 .50415(3) .51700(3) 1.01902(4) .05100(13) Uani d . 1 . . I
I5 .34445(6) .515539(16) .87772(9) .03839(8) Uani d . 1 . . I
I6 .18449(4) .51420(3) .73907(6) .03666(18) Uani d P .6384(9) . . I
I6' .18844(9) .54429(8) .73172(16) .0553(4) Uani d P .3616(9) . . I

loop_
_atom_site_aniso_label
_atom_site_aniso_U_11
_atom_site_aniso_U_22
_atom_site_aniso_U_33
_atom_site_aniso_U_12
_atom_site_aniso_U_13
_atom_site_aniso_U_23
Ni .0287(2) .0287(2) .0355(3) .0038(2) .0013(2) -.0002(2)
N1 .096(3) .107(4) .117(3) .056(4) -.023(2) -.078(3)
C2 .071(3) .055(4) .127(3) .037(3) -.053(2) -.030(4)
C3 .045(4) .074(4) .123(3) -.021(3) -.028(3) .033(4)
N4 .064(3) .0153(19) .048(2) -.0001(19) .027(2) -.0023(18)
C5 .075(3) .069(4) .061(2) -.007(3) .004(2) -.001(3)
C6 .085(3) .056(3) .031(3) .011(3) -.001(2) .023(2)
C7 .091(3) .071(5) .043(3) -.010(3) .008(3) -.026(3)
N8 .0104(15) .032(2) .046(2) .0040(16) -.0110(15) .0043(19)
C9 .016(2) .052(4) .062(3) .009(2) -.018(2) -.002(3)
C10 .031(2) .029(3) .077(3) .011(2) .014(2) -.007(3)
C11 .040(3) .044(3) .055(3) .008(2) .027(2) .002(3)
N12 .032(2) .051(3) .053(2) .013(2) .005(2) .005(2)
C13 .124(4) .040(3) .054(3) .036(3) -.010(4) -.006(3)
C14 .120(3) .055(3) .103(5) .037(3) -.011(3) -.041(3)
C15 .107(3) .109(4) .114(3) .002(3) -.054(3) .002(4)
N1S .023(2) .0407(19) .043(2) .0182(17) .0037(18) .0162(18)
C1S .026(2) .027(2) .033(3) -.006(2) -.011(2) .012(2)
C2S .056(4) .041(2) .045(3) .022(3) .001(3) .016(3)
N2S .047(3) .033(2) .071(4) -.013(2) .000(3) -.015(3)
C3S .029(3) .048(3) .079(5) .011(3) .005(3) -.016(3)
C4S .049(4) .036(2) .068(4) -.010(3) -.010(4) -.012(3)
I1 .0582(2) .0495(2) .0342(2) -.0145(2) .00734(19) .00023(17)
I2 .03653(14) .02766(12) .03829(13) -.0014(3) .00401(11) -.0014(3)
I3 .0636(3) .0441(2) .0381(2) .0120(2) .0011(2) -.00116(18)
I4 .0426(2) .0498(2) .0600(3) -.0006(2) -.0007(2) .0083(2)
I5 .03578(14) .04036(15) .03977(14) -.0005(4) .00787(12) -.0038(3)
I6 .0357(3) .0194(3) .0538(4) -.0003(2) -.0049(3) -.0034(3)
I6' .0475(7) .0495(7) .0671(8) .0021(6) -.0092(6) .0075(6)

loop_
_atom_type_symbol
_atom_type_description
_atom_type_scat_dispersion_real
_atom_type_scat_dispersion_imag
_atom_type_scat_source
C C 0.0033 0.0016 'International Tables Vol C Tables 4.2.6.8 and 6.1.1.4'
H H 0.0000 0.0000 'International Tables Vol C Tables 4.2.6.8 and 6.1.1.4'
N N 0.0061 0.0033 'International Tables Vol C Tables 4.2.6.8 and 6.1.1.4'
I I -0.4742 1.8119 'International Tables Vol C Tables 4.2.6.8 and 6.1.1.4'
Ni Ni 0.3393 1.1124 'International Tables Vol C Tables 4.2.6.8 and 6.1.1.4'

loop_
_geom_angle_atom_site_label_1
_geom_angle_atom_site_label_2
_geom_angle_atom_site_label_3
_geom_angle_site_symmetry_3
_geom_angle
_geom_angle_publ_flag
N1 Ni N4 . 83.3(2) yes
N1 Ni N8 . 176.7(2) yes
N1 Ni N12 . 94.6(2) yes
N1 Ni N1S . 91.4(2) yes
N1 Ni N2S . 88.4(3) yes
N4 Ni N8 . 93.72(18) yes
N4 Ni N12 . 177.5(2) yes
N4 Ni N1S . 88.71(19) yes
N4 Ni N2S . 92.2(2) yes
N8 Ni N12 . 88.41(18) yes
N8 Ni N1S . 87.22(19) yes
N8 Ni N2S . 93.0(2) yes
N12 Ni N1S . 90.1(2) yes
N12 Ni N2S . 89.0(2) yes
N1S Ni N2S . 179.1(3) yes
C15 N1 C2 . 131.2(6) ?
C15 N1 Ni . 115.7(5) ?
C2 N1 Ni . 107.2(4) ?
C15 N1 H1 . 98.0 ?
C2 N1 H1 . 98.0 ?
Ni N1 H1 . 98.0 ?
N1 C2 C3 . 113.1(5) ?
N1 C2 H2A . 109.0 ?
C3 C2 H2A . 109.0 ?
N1 C2 H2B . 109.0 ?
C3 C2 H2B . 109.0 ?
H2A C2 H2B . 107.8 ?
N4 C3 C2 . 111.5(6) ?
N4 C3 H3A . 109.3 ?
C2 C3 H3A . 109.3 ?
N4 C3 H3B . 109.3 ?
C2 C3 H3B . 109.3 ?
H3A C3 H3B . 108.0 ?
C5 N4 C3 . 117.4(5) ?
C5 N4 Ni . 112.6(4) ?
C3 N4 Ni . 109.9(4) ?
C5 N4 H4 . 105.3 ?
C3 N4 H4 . 105.3 ?
Ni N4 H4 . 105.3 ?
N4 C5 C6 . 115.4(5) ?
N4 C5 H5A . 108.4 ?
C6 C5 H5A . 108.4 ?
N4 C5 H5B . 108.4 ?
C6 C5 H5B . 108.4 ?
H5A C5 H5B . 107.5 ?
C7 C6 C5 . 111.3(6) ?
C7 C6 H6A . 109.4 ?
C5 C6 H6A . 109.4 ?
C7 C6 H6B . 109.4 ?
C5 C6 H6B . 109.4 ?
H6A C6 H6B . 108.0 ?
N8 C7 C6 . 113.0(5) ?
N8 C7 H7A . 109.0 ?
C6 C7 H7A . 109.0 ?
N8 C7 H7B . 109.0 ?
C6 C7 H7B . 109.0 ?
H7A C7 H7B . 107.8 ?
C7 N8 C9 . 98.0(4) ?
C7 N8 Ni . 120.1(4) ?
C9 N8 Ni . 116.0(3) ?
C7 N8 H8 . 107.3 ?
C9 N8 H8 . 107.3 ?
Ni N8 H8 . 107.3 ?
C10 C9 N8 . 111.2(4) ?
C10 C9 H9A . 109.4 ?
N8 C9 H9A . 109.4 ?
C10 C9 H9B . 109.4 ?
N8 C9 H9B . 109.4 ?
H9A C9 H9B . 108.0 ?
C11 C10 C9 . 118.4(5) ?
C11 C10 H10A . 107.7 ?
C9 C10 H10A . 107.7 ?
C11 C10 H10B . 107.7 ?
C9 C10 H10B . 107.7 ?
H10A C10 H10B . 107.1 ?
N12 C11 C10 . 115.4(5) ?
N12 C11 H11A . 108.4 ?
C10 C11 H11A . 108.4 ?
N12 C11 H11B . 108.4 ?
C10 C11 H11B . 108.4 ?
H11A C11 H11B . 107.5 ?
C11 N12 C13 . 107.3(5) ?
C11 N12 Ni . 112.5(4) ?
C13 N12 Ni . 119.7(5) ?
C11 N12 H12 . 105.4 ?
C13 N12 H12 . 105.4 ?
Ni N12 H12 . 105.4 ?
N12 C13 C14 . 107.3(6) ?
N12 C13 H13A . 110.3 ?
C14 C13 H13A . 110.3 ?
N12 C13 H13B . 110.3 ?
C14 C13 H13B . 110.3 ?
H13A C13 H13B . 108.5 ?
C15 C14 C13 . 115.8(6) ?
C15 C14 H14A . 108.3 ?
C13 C14 H14A . 108.3 ?
C15 C14 H14B . 108.3 ?
C13 C14 H14B . 108.3 ?
H14A C14 H14B . 107.4 ?
N1 C15 C14 . 114.2(6) ?
N1 C15 H15A . 108.7 ?
C14 C15 H15A . 108.7 ?
N1 C15 H15B . 108.7 ?
C14 C15 H15B . 108.7 ?
H15A C15 H15B . 107.6 ?
C1S N1S Ni . 172.2(5) ?
N1S C1S C2S . 178.4(6) ?
C1S C2S H2SA . 109.5 ?
C1S C2S H2SB . 109.5 ?
H2SA C2S H2SB . 109.5 ?
C1S C2S H2SC . 109.5 ?
H2SA C2S H2SC . 109.5 ?
H2SB C2S H2SC . 109.5 ?
C3S N2S Ni . 171.6(6) ?
N2S C3S C4S . 177.6(9) ?
C3S C4S H4SA . 109.5 ?
C3S C4S H4SB . 109.5 ?
H4SA C4S H4SB . 109.5 ?
C3S C4S H4SC . 109.5 ?
H4SA C4S H4SC . 109.5 ?
H4SB C4S H4SC . 109.5 ?
I1 I2 I3 . 177.595(17) yes
I1 I2 H4 . 105.6 ?
I3 I2 H4 . 72.8 ?
I4 I5 I6 . 179.50(4) yes
I4 I5 I6' . 168.83(3) yes
N1 H1 I6 . 151 ?
N4 H4 I2 . 140 ?
N8 H8 I4 4_454 161 ?
N12 H12 I2 4_455 140 ?

loop_
_geom_bond_atom_site_label_1
_geom_bond_atom_site_label_2
_geom_bond_site_symmetry_2
_geom_bond_distance
_geom_bond_publ_flag
Ni N1 . 2.193(7) yes
Ni N4 . 2.098(5) yes
Ni N8 . 2.103(4) yes
Ni N12 . 2.128(6) yes
Ni N1S . 2.124(5) yes
Ni N2S . 2.060(6) yes
N1 C15 . 1.449(9) ?
N1 C2 . 1.514(9) ?
N1 H1 . .9100 ?
C2 C3 . 1.517(9) ?
C2 H2A . .9700 ?
C2 H2B . .9700 ?
C3 N4 . 1.487(8) ?
C3 H3A . .9700 ?
C3 H3B . .9700 ?
N4 C5 . 1.473(7) ?
N4 H4 . .9100 ?
C5 C6 . 1.504(8) ?
C5 H5A . .9700 ?
C5 H5B . .9700 ?
C6 C7 . 1.481(8) ?
C6 H6A . .9700 ?
C6 H6B . .9700 ?
C7 N8 . 1.443(7) ?
C7 H7A . .9700 ?
C7 H7B . .9700 ?
N8 C9 . 1.512(6) ?
N8 H8 . .9100 ?
C9 C10 . 1.502(8) ?
C9 H9A . .9700 ?
C9 H9B . .9700 ?
C10 C11 . 1.497(7) ?
C10 H10A . .9700 ?
C10 H10B . .9700 ?
C11 N12 . 1.453(7) ?
C11 H11A . .9700 ?
C11 H11B . .9700 ?
N12 C13 . 1.459(8) ?
N12 H12 . .9100 ?
C13 C14 . 1.504(9) ?
C13 H13A . .9700 ?
C13 H13B . .9700 ?
C14 C15 . 1.485(9) ?
C14 H14A . .9700 ?
C14 H14B . .9700 ?
C15 H15A . .9700 ?
C15 H15B . .9700 ?
N1S C1S . 1.145(7) ?
C1S C2S . 1.440(8) ?
C2S H2SA . .9600 ?
C2S H2SB . .9600 ?
C2S H2SC . .9600 ?
N2S C3S . 1.100(9) ?
C3S C4S . 1.488(10) ?
C4S H4SA . .9600 ?
C4S H4SB . .9600 ?
C4S H4SC . .9600 ?
I1 I2 . 2.9125(12) yes
I2 I3 . 2.9203(12) yes
I4 I5 . 2.9235(13) yes
I5 I6 . 2.9178(13) yes
I5 I6' . 2.9358(18) yes
H1 I6 . 3.03 ?
H4 I2 . 3.11 ?
H8 I4 4_454 2.97 ?
H12 I2 4_455 3.11 ?

loop_
_geom_torsion_atom_site_label_1
_geom_torsion_atom_site_label_2
_geom_torsion_atom_site_label_3
_geom_torsion_atom_site_label_4
_geom_torsion
C15 N1 C2 C3 178.2(8)
N1 C2 C3 N4 -44.0(8)
C2 C3 N4 C5 167.8(6)
C3 N4 C5 C6 172.0(5)
N4 C5 C6 C7 79.3(7)
C5 C6 C7 N8 -70.5(8)
C6 C7 N8 C9 176.1(6)
C7 N8 C9 C10 163.0(6)
N8 C9 C10 C11 30.7(7)
C9 C10 C11 N12 42.6(7)
C10 C11 N12 C13 155.8(5)
C11 N12 C13 C14 -179.9(5)
N12 C13 C14 C15 -81.6(9)
C2 N1 C15 C14 168.5(8)
C13 C14 C15 N1 80.0(10)
